data_4309712
loop_
_publ_author_name
'Li-Li Wen'
'Dong-Bin Dang'
'Chun-Ying Duan'
'Yi-Zhi Li'
'Zheng-Fang Tian'
'Qing-Jin Meng'

_publ_section_title
;
1D Helix, 2D Brick-Wall and Herringbone, and 3D Interpenetration
d10 Metal-Organic Framework Structures Assembled from
Pyridine-2,6-dicarboxylic AcidN-Oxide
;
_journal_name_full 'Inorganic Chemistry'
_journal_page_first 7161
_journal_page_last 7170
_journal_paper_doi 10.1021/ic0509985
_journal_volume 44
_journal_year 2005
_chemical_absolute_configuration unk
_chemical_formula_moiety 'C34 H26 N6 O12 Zn2, 3(H2 O)'
_chemical_formula_sum 'C34 H32 N6 O15 Zn2'
_chemical_formula_weight 895.40
_chemical_name_systematic
; 
 ? 
;
_space_group_IT_number 4
_symmetry_cell_setting monoclinic
_symmetry_space_group_name_Hall 'P 2yb'
_symmetry_space_group_name_H-M 'P 1 21 1'
_atom_sites_solution_hydrogens geom
_atom_sites_solution_primary direct
_atom_sites_solution_secondary difmap
_audit_creation_method SHELXL-97
_cell_angle_alpha 90.00
_cell_angle_beta 99.03(3)
_cell_angle_gamma 90.00
_cell_formula_units_Z 2
_cell_length_a 10.825(2)
_cell_length_b 16.860(3)
_cell_length_c 11.004(2)
_cell_measurement_temperature 293(2)
_cell_volume 1983.4(6)
_computing_structure_refinement 'SHELXL-97 (Sheldrick, 1997)'
_computing_structure_solution 'SHELXS-97 (Sheldrick, 1990)'
_diffrn_ambient_temperature 293(2)
_diffrn_measured_fraction_theta_full 0.995
_diffrn_measured_fraction_theta_max 0.995
_diffrn_radiation_monochromator graphite
_diffrn_radiation_source 'fine-focus sealed tube'
_diffrn_radiation_type MoK\a
_diffrn_radiation_wavelength 0.71073
_diffrn_reflns_av_R_equivalents 0.0220
_diffrn_reflns_av_sigmaI/netI 0.0475
_diffrn_reflns_limit_h_max 13
_diffrn_reflns_limit_h_min -13
_diffrn_reflns_limit_k_max 20
_diffrn_reflns_limit_k_min -20
_diffrn_reflns_limit_l_max 13
_diffrn_reflns_limit_l_min -13
_diffrn_reflns_number 16300
_diffrn_reflns_theta_full 25.99
_diffrn_reflns_theta_max 25.99
_diffrn_reflns_theta_min 1.87
_exptl_absorpt_coefficient_mu 1.284
_exptl_absorpt_correction_T_max 0.73
_exptl_absorpt_correction_T_min 0.69
_exptl_absorpt_correction_type multi-scan
_exptl_absorpt_process_details 'SADABS(Bruker, 2000)'
_exptl_crystal_colour colourless
_exptl_crystal_density_diffrn 1.499
_exptl_crystal_density_method 'not measured'
_exptl_crystal_description block
_exptl_crystal_F_000 916
_exptl_crystal_size_max 0.30
_exptl_crystal_size_mid 0.30
_exptl_crystal_size_min 0.25
_refine_diff_density_max 0.665
_refine_diff_density_min -0.982
_refine_diff_density_rms 0.062
_refine_ls_abs_structure_details 'Flack H D (1983), Acta Cryst. A39, 876-881'
_refine_ls_abs_structure_Flack 0.050(11)
_refine_ls_extinction_method none
_refine_ls_goodness_of_fit_ref 1.029
_refine_ls_hydrogen_treatment constr
_refine_ls_matrix_type full
_refine_ls_number_parameters 515
_refine_ls_number_reflns 7765
_refine_ls_number_restraints 1
_refine_ls_restrained_S_all 1.029
_refine_ls_R_factor_all 0.0497
_refine_ls_R_factor_gt 0.0426
_refine_ls_shift/su_max 0.000
_refine_ls_shift/su_mean 0.000
_refine_ls_structure_factor_coef Fsqd
_refine_ls_weighting_details 'calc w=1/[\s^2^(Fo^2^)+(0.0540P)^2^+0.0000P] where P=(Fo^2^+2Fc^2^)/3'
_refine_ls_weighting_scheme calc
_refine_ls_wR_factor_gt 0.0929
_refine_ls_wR_factor_ref 0.0944
_reflns_number_gt 6731
_reflns_number_total 7765
_reflns_threshold_expression >2sigma(I)
_cod_data_source_file ic0509985rom20050721_113052.cif
_cod_data_source_block 123
_cod_depositor_comments
;
The following automatic conversions were performed:
'_symmetry_cell_setting' value 'Monoclinic' changed to 'monoclinic'
according to '/home/saulius/struct/CIF-dictionaries/cif_core.dic'
dictionary named 'cif_core.dic' version 2.4.1 from
2010-06-29.

'_exptl_absorpt_correction_type' value 'Multi-scan' changed
to 'multi-scan' according to
'/home/saulius/struct/CIF-dictionaries/cif_core.dic' dictionary named
'cif_core.dic' version 2.4.1 from 2010-06-29.

Automatic conversion script
Id: cif_fix_enum 1527 2010-12-29 10:47:43Z saulius 
;
_cod_original_cell_volume 1983.4(7)
_cod_original_sg_symbol_H-M 'P 21'
_cod_database_code 4309712

loop_
_symmetry_equiv_pos_as_xyz
'x, y, z'
'-x, y+1/2, -z'

loop_
_atom_site_label
_atom_site_type_symbol
_atom_site_fract_x
_atom_site_fract_y
_atom_site_fract_z
_atom_site_U_iso_or_equiv
_atom_site_adp_type
_atom_site_occupancy
_atom_site_symmetry_multiplicity
_atom_site_calc_flag
_atom_site_refinement_flags
_atom_site_disorder_assembly
_atom_site_disorder_group
Zn1 Zn 1.28364(4) 0.823765(19) 0.75507(4) 0.02476(12) Uani 1 1 d . . .
Zn2 Zn 0.77259(4) 0.84172(2) 0.76089(3) 0.02407(13) Uani 1 1 d . . .
C1 C 1.2466(4) 0.7980(2) 0.4732(4) 0.0312(8) Uani 1 1 d . . .
H1 H 1.3301 0.7827 0.4899 0.037 Uiso 1 1 calc R . .
C2 C 1.1875(4) 0.7972(3) 0.3517(4) 0.0387(10) Uani 1 1 d . . .
H2 H 1.2306 0.7793 0.2903 0.046 Uiso 1 1 calc R . .
C3 C 1.0638(4) 0.8231(3) 0.3210(4) 0.0346(10) Uani 1 1 d . . .
C4 C 1.0087(4) 0.8461(2) 0.4206(3) 0.0337(8) Uani 1 1 d . . .
H4 H 0.9264 0.8639 0.4061 0.040 Uiso 1 1 calc R . .
C5 C 1.0688(4) 0.8440(3) 0.5390(4) 0.0377(9) Uani 1 1 d . . .
H5 H 1.0258 0.8597 0.6018 0.045 Uiso 1 1 calc R . .
C6 C 0.8082(4) 0.8195(3) 0.0477(4) 0.0348(8) Uani 1 1 d . . .
H6 H 0.7218 0.8132 0.0318 0.042 Uiso 1 1 calc R . .
C7 C 0.8623(4) 0.8191(3) 0.1650(4) 0.0369(9) Uani 1 1 d . . .
H7 H 0.8133 0.8146 0.2269 0.044 Uiso 1 1 calc R . .
C8 C 0.9958(4) 0.8256(3) 0.1964(4) 0.0361(10) Uani 1 1 d . . .
C9 C 1.0628(4) 0.8341(2) 0.0945(3) 0.0323(8) Uani 1 1 d . . .
H9 H 1.1494 0.8397 0.1067 0.039 Uiso 1 1 calc R . .
C10 C 0.9928(3) 0.8334(2) -0.0244(3) 0.0290(7) Uani 1 1 d . . .
H10 H 1.0367 0.8366 -0.0905 0.035 Uiso 1 1 calc R . .
C11 C 1.0170(4) 0.6558(2) 0.6626(4) 0.0314(9) Uani 1 1 d . . .
C12 C 0.9975(4) 0.6013(2) 0.5701(4) 0.0313(9) Uani 1 1 d . . .
H12 H 0.9154 0.5900 0.5356 0.038 Uiso 1 1 calc R . .
C13 C 1.0868(4) 0.5642(3) 0.5272(4) 0.0453(12) Uani 1 1 d . . .
H13 H 1.0682 0.5259 0.4662 0.054 Uiso 1 1 calc R . .
C14 C 1.2122(4) 0.5829(3) 0.5745(4) 0.0374(10) Uani 1 1 d . . .
H14 H 1.2773 0.5584 0.5429 0.045 Uiso 1 1 calc R . .
C15 C 1.2380(4) 0.6387(3) 0.6691(4) 0.0349(9) Uani 1 1 d . . .
C16 C 1.3692(4) 0.6577(2) 0.7224(4) 0.0330(9) Uani 1 1 d . . .
C17 C 0.9161(4) 0.6969(3) 0.7170(4) 0.0320(9) Uani 1 1 d . . .
C18 C 0.6652(5) 0.7706(3) 0.5058(5) 0.0434(11) Uani 1 1 d . . .
H18 H 0.6963 0.7243 0.5450 0.052 Uiso 1 1 calc R . .
C19 C 0.6114(4) 0.7670(3) 0.3836(4) 0.0359(9) Uani 1 1 d . . .
H19 H 0.6086 0.7190 0.3417 0.043 Uiso 1 1 calc R . .
C20 C 0.5604(4) 0.8364(4) 0.3214(4) 0.0433(12) Uani 1 1 d . . .
C21 C 0.5725(4) 0.9080(3) 0.3877(4) 0.0374(10) Uani 1 1 d . . .
H21 H 0.5453 0.9556 0.3500 0.045 Uiso 1 1 calc R . .
C22 C 0.6272(4) 0.9059(3) 0.5141(4) 0.0359(9) Uani 1 1 d . . .
H22 H 0.6305 0.9526 0.5594 0.043 Uiso 1 1 calc R . .
C23 C 0.4197(4) 0.8973(2) -0.0019(4) 0.0331(9) Uani 1 1 d . . .
H23 H 0.4083 0.9435 -0.0485 0.040 Uiso 1 1 calc R . .
C24 C 0.4803(4) 0.9020(2) 0.1179(4) 0.0283(8) Uani 1 1 d . . .
H24 H 0.5114 0.9508 0.1483 0.034 Uiso 1 1 calc R . .
C25 C 0.4961(4) 0.8364(3) 0.1938(3) 0.0326(9) Uani 1 1 d . . .
C26 C 0.4465(4) 0.7637(2) 0.1388(3) 0.0291(9) Uani 1 1 d . . .
H26 H 0.4521 0.7171 0.1845 0.035 Uiso 1 1 calc R . .
C27 C 0.3899(4) 0.7636(2) 0.0164(4) 0.0306(9) Uani 1 1 d . . .
H27 H 0.3604 0.7152 -0.0171 0.037 Uiso 1 1 calc R . .
C28 C 0.6844(3) 1.0024(2) 0.8336(4) 0.0270(8) Uani 1 1 d . . .
C29 C 0.8180(4) 1.0264(2) 0.8645(4) 0.0316(9) Uani 1 1 d . . .
C30 C 0.8420(4) 1.0850(3) 0.9444(4) 0.0355(9) Uani 1 1 d . . .
H30 H 0.7788 1.1094 0.9791 0.043 Uiso 1 1 calc R . .
C31 C 0.9731(5) 1.1098(3) 0.9760(4) 0.0474(12) Uani 1 1 d . . .
H31 H 0.9943 1.1485 1.0358 0.057 Uiso 1 1 calc R . .
C32 C 1.0669(4) 1.0764(3) 0.9179(4) 0.0378(10) Uani 1 1 d . . .
H32 H 1.1494 1.0936 0.9352 0.045 Uiso 1 1 calc R . .
C33 C 1.0304(4) 1.0160(3) 0.8321(4) 0.0352(9) Uani 1 1 d . . .
C34 C 1.1195(4) 0.9763(2) 0.7653(4) 0.0314(9) Uani 1 1 d . . .
N1 N 1.1892(3) 0.8199(3) 0.5682(3) 0.0366(9) Uani 1 1 d . . .
N2 N 0.8681(3) 0.8285(3) -0.0502(3) 0.0340(8) Uani 1 1 d . . .
N3 N 1.1432(3) 0.6741(2) 0.7122(4) 0.0380(9) Uani 1 1 d . . .
N4 N 0.6744(3) 0.8392(3) 0.5707(3) 0.0423(9) Uani 1 1 d . . .
N5 N 0.3745(4) 0.8257(3) -0.0560(4) 0.0426(9) Uani 1 1 d . . .
N6 N 0.9070(3) 0.9930(2) 0.8040(3) 0.0333(8) Uani 1 1 d . . .
O1 O 1.4174(3) 0.8987(2) 0.7009(3) 0.0400(9) Uani 1 1 d . . .
H1A H 1.4742 0.8709 0.6765 0.048 Uiso 1 1 d R . .
H1B H 1.4514 0.9246 0.7637 0.048 Uiso 1 1 d R . .
O2 O 1.1725(4) 0.7256(2) 0.8000(4) 0.0466(10) Uani 1 1 d . . .
O3 O 1.4037(3) 0.7259(2) 0.7277(3) 0.0407(9) Uani 1 1 d . . .
O4 O 1.4417(3) 0.59806(17) 0.7576(3) 0.0408(7) Uani 1 1 d . . .
O5 O 0.8490(3) 0.65506(17) 0.7675(3) 0.0409(7) Uani 1 1 d . . .
O6 O 0.9031(3) 0.7695(2) 0.7024(3) 0.0383(8) Uani 1 1 d . . .
O7 O 0.6546(3) 0.7540(2) 0.8107(3) 0.0392(9) Uani 1 1 d . . .
H7A H 0.5868 0.7459 0.7443 0.059 Uiso 1 1 d R . .
H7B H 0.6999 0.7053 0.8276 0.059 Uiso 1 1 d R . .
O8 O 0.8813(3) 0.9383(2) 0.7204(3) 0.0406(9) Uani 1 1 d . . .
O9 O 0.6535(3) 0.93035(17) 0.8075(3) 0.0329(8) Uani 1 1 d . . .
O10 O 0.6039(3) 1.05101(18) 0.8413(3) 0.0450(8) Uani 1 1 d . . .
O11 O 1.1507(3) 1.01471(18) 0.6759(3) 0.0358(6) Uani 1 1 d . . .
O12 O 1.1648(3) 0.9106(2) 0.8011(3) 0.0354(8) Uani 1 1 d . . .
O13 O 0.7483(3) 0.49523(17) 0.7402(2) 0.0308(6) Uani 1 1 d . . .
H13A H 0.7290 0.4847 0.6640 0.037 Uiso 1 1 d R . .
H13B H 0.8231 0.5122 0.7545 0.037 Uiso 1 1 d R . .
O14 O 0.6309(3) 0.60418(17) 0.2019(3) 0.0489(8) Uani 1 1 d . . .
H14A H 0.6623 0.5579 0.2053 0.059 Uiso 1 1 d R . .
H14B H 0.5825 0.6127 0.1346 0.059 Uiso 1 1 d R . .
O15 O 0.3282(3) 1.00811(17) 0.5175(2) 0.0335(6) Uani 1 1 d . . .
H15A H 0.3699 0.9726 0.5609 0.040 Uiso 1 1 d R . .
H15B H 0.2642 1.0188 0.5505 0.040 Uiso 1 1 d R . .

loop_
_atom_site_aniso_label
_atom_site_aniso_U_11
_atom_site_aniso_U_22
_atom_site_aniso_U_33
_atom_site_aniso_U_23
_atom_site_aniso_U_13
_atom_site_aniso_U_12
Zn1 0.0233(2) 0.0261(3) 0.0226(2) -0.00074(18) -0.00349(17) 0.00184(17)
Zn2 0.0228(2) 0.0354(3) 0.01228(19) -0.00050(18) -0.00262(15) -0.00563(19)
C1 0.0256(19) 0.035(2) 0.032(2) -0.0036(15) 0.0028(16) 0.0046(15)
C2 0.032(2) 0.045(2) 0.034(2) 0.0154(18) -0.0105(17) -0.0036(18)
C3 0.033(2) 0.037(2) 0.033(2) 0.005(2) 0.0036(17) 0.009(2)
C4 0.035(2) 0.032(2) 0.0327(19) -0.0029(17) 0.0000(16) 0.0004(18)
C5 0.041(2) 0.038(2) 0.034(2) 0.0012(19) 0.0055(17) -0.007(2)
C6 0.0309(19) 0.040(2) 0.0320(19) 0.0009(17) 0.0012(16) -0.0100(18)
C7 0.036(2) 0.042(2) 0.0305(19) 0.0063(18) -0.0038(16) -0.0057(19)
C8 0.034(2) 0.043(3) 0.0274(19) 0.021(2) -0.0064(16) 0.000(2)
C9 0.034(2) 0.0257(19) 0.0348(18) 0.0090(17) -0.0011(16) -0.0011(16)
C10 0.0281(18) 0.0326(19) 0.0271(17) 0.0016(17) 0.0066(14) -0.0030(16)
C11 0.029(2) 0.032(2) 0.031(2) -0.0145(16) -0.0018(16) -0.0018(16)
C12 0.024(2) 0.035(2) 0.031(2) -0.0173(16) -0.0072(16) -0.0030(16)
C13 0.033(2) 0.060(3) 0.039(3) -0.026(2) -0.0065(19) -0.003(2)
C14 0.026(2) 0.047(2) 0.032(2) -0.0168(19) -0.0154(17) 0.0002(18)
C15 0.028(2) 0.047(2) 0.026(2) -0.0083(17) -0.0055(17) 0.0003(18)
C16 0.040(2) 0.034(2) 0.0212(19) -0.0109(16) -0.0068(16) 0.0063(17)
C17 0.0183(19) 0.046(3) 0.029(2) -0.0110(17) -0.0058(16) 0.0031(17)
C18 0.042(3) 0.044(2) 0.042(3) 0.002(2) 0.003(2) -0.012(2)
C19 0.040(2) 0.034(2) 0.035(2) 0.0023(17) 0.0121(19) -0.0044(18)
C20 0.047(3) 0.041(3) 0.035(2) 0.004(3) -0.0175(19) 0.009(3)
C21 0.035(2) 0.034(2) 0.038(2) 0.0024(18) -0.0082(19) 0.0024(17)
C22 0.038(2) 0.031(2) 0.037(2) 0.0014(17) -0.0007(19) -0.0041(17)
C23 0.034(2) 0.034(2) 0.029(2) -0.0048(16) -0.0026(17) -0.0107(17)
C24 0.026(2) 0.0314(19) 0.027(2) -0.0084(15) 0.0027(16) -0.0063(15)
C25 0.033(2) 0.038(3) 0.0240(18) 0.008(2) -0.0030(15) -0.002(2)
C26 0.035(2) 0.0297(19) 0.0177(17) 0.0035(14) -0.0107(16) -0.0065(16)
C27 0.035(2) 0.031(2) 0.0216(19) 0.0043(15) -0.0096(16) -0.0088(16)
C28 0.0154(18) 0.034(2) 0.030(2) -0.0099(15) -0.0017(15) 0.0118(14)
C29 0.035(2) 0.027(2) 0.029(2) -0.0196(15) -0.0085(17) 0.0105(16)
C30 0.045(3) 0.032(2) 0.029(2) -0.0134(16) 0.0056(18) 0.0077(18)
C31 0.040(3) 0.059(3) 0.039(3) -0.015(2) -0.007(2) -0.004(2)
C32 0.022(2) 0.036(2) 0.053(3) -0.030(2) -0.0001(18) 0.0028(16)
C33 0.035(2) 0.043(2) 0.0238(19) -0.0044(17) -0.0074(17) 0.0066(18)
C34 0.030(2) 0.028(2) 0.036(2) 0.0007(16) 0.0041(17) 0.0000(16)
N1 0.0366(19) 0.036(2) 0.0353(19) 0.0020(18) -0.0002(15) 0.0082(18)
N2 0.0343(19) 0.035(2) 0.0334(17) -0.0219(18) 0.0069(14) -0.0108(18)
N3 0.030(2) 0.0326(18) 0.048(2) -0.0096(16) -0.0030(16) 0.0011(15)
N4 0.038(2) 0.048(2) 0.0335(18) -0.004(2) -0.0185(15) 0.002(2)
N5 0.041(2) 0.040(2) 0.050(2) -0.005(2) 0.0171(17) -0.005(2)
N6 0.038(2) 0.0369(19) 0.0225(17) -0.0152(14) -0.0045(15) 0.0024(16)
O1 0.0292(16) 0.048(2) 0.045(2) 0.0248(16) 0.0114(14) 0.0088(14)
O2 0.044(2) 0.044(2) 0.044(2) -0.0217(16) -0.0162(16) 0.0093(16)
O3 0.0396(19) 0.0300(18) 0.050(2) -0.0228(15) -0.0018(15) 0.0013(14)
O4 0.0324(16) 0.0304(15) 0.0539(19) -0.0072(13) -0.0105(14) 0.0123(12)
O5 0.0367(17) 0.0348(15) 0.0497(19) 0.0022(13) 0.0023(14) -0.0100(13)
O6 0.0385(18) 0.0340(18) 0.0423(19) 0.0113(15) 0.0057(14) -0.0028(14)
O7 0.0374(19) 0.0420(19) 0.0316(18) 0.0168(15) -0.0150(15) -0.0052(15)
O8 0.0345(19) 0.043(2) 0.044(2) -0.0285(16) 0.0062(15) 0.0057(15)
O9 0.0363(18) 0.0185(14) 0.0421(19) -0.0021(12) 0.0006(14) -0.0033(12)
O10 0.0400(18) 0.0421(17) 0.0505(19) -0.0307(15) -0.0003(15) 0.0106(14)
O11 0.0302(16) 0.0360(14) 0.0395(16) 0.0027(12) 0.0007(13) 0.0010(12)
O12 0.0324(17) 0.0350(17) 0.0339(17) 0.0154(14) -0.0105(14) -0.0036(14)
O13 0.0300(14) 0.0427(16) 0.0180(12) -0.0016(10) -0.0014(11) 0.0054(12)
O14 0.0372(18) 0.0327(16) 0.072(2) -0.0167(15) -0.0069(16) 0.0101(13)
O15 0.0280(15) 0.0413(15) 0.0312(14) -0.0102(12) 0.0051(12) 0.0004(12)

loop_
_atom_type_symbol
_atom_type_description
_atom_type_scat_dispersion_real
_atom_type_scat_dispersion_imag
_atom_type_scat_source
C C 0.0033 0.0016 'International Tables Vol C Tables 4.2.6.8 and 6.1.1.4'
H H 0.0000 0.0000 'International Tables Vol C Tables 4.2.6.8 and 6.1.1.4'
N N 0.0061 0.0033 'International Tables Vol C Tables 4.2.6.8 and 6.1.1.4'
O O 0.0106 0.0060 'International Tables Vol C Tables 4.2.6.8 and 6.1.1.4'
Zn Zn 0.2839 1.4301 'International Tables Vol C Tables 4.2.6.8 and 6.1.1.4'

loop_
_geom_angle_atom_site_label_1
_geom_angle_atom_site_label_2
_geom_angle_atom_site_label_3
_geom_angle
_geom_angle_site_symmetry_1
_geom_angle_site_symmetry_3
_geom_angle_publ_flag
O12 Zn1 O1 97.38(14) . . ?
O12 Zn1 O2 95.55(13) . . ?
O1 Zn1 O2 167.07(14) . . ?
O12 Zn1 N1 92.01(14) . . ?
O1 Zn1 N1 89.58(15) . . ?
O2 Zn1 N1 89.85(15) . . ?
O12 Zn1 O3 172.89(14) . . ?
O1 Zn1 O3 87.85(15) . . ?
O2 Zn1 O3 79.28(15) . . ?
N1 Zn1 O3 92.84(15) . . ?
O12 Zn1 N5 87.71(15) . 1_656 ?
O1 Zn1 N5 91.95(16) . 1_656 ?
O2 Zn1 N5 88.68(16) . 1_656 ?
N1 Zn1 N5 178.47(17) . 1_656 ?
O3 Zn1 N5 87.30(16) . 1_656 ?
O6 Zn2 O7 98.19(15) . . ?
O6 Zn2 O9 170.71(13) . . ?
O7 Zn2 O9 90.92(12) . . ?
O6 Zn2 O8 87.51(13) . . ?
O7 Zn2 O8 174.16(15) . . ?
O9 Zn2 O8 83.44(13) . . ?
O6 Zn2 N2 89.52(14) . 1_556 ?
O7 Zn2 N2 83.98(14) . 1_556 ?
O9 Zn2 N2 93.30(14) . 1_556 ?
O8 Zn2 N2 94.83(15) . 1_556 ?
O6 Zn2 N4 86.75(15) . . ?
O7 Zn2 N4 90.68(16) . . ?
O9 Zn2 N4 91.30(16) . . ?
O8 Zn2 N4 90.94(16) . . ?
N2 Zn2 N4 173.0(2) 1_556 . ?
N1 C1 C2 123.4(4) . . ?
N1 C1 H1 118.3 . . ?
C2 C1 H1 118.3 . . ?
C1 C2 C3 120.6(4) . . ?
C1 C2 H2 119.7 . . ?
C3 C2 H2 119.7 . . ?
C4 C3 C2 114.3(4) . . ?
C4 C3 C8 121.5(4) . . ?
C2 C3 C8 124.2(4) . . ?
C5 C4 C3 123.4(4) . . ?
C5 C4 H4 118.3 . . ?
C3 C4 H4 118.3 . . ?
N1 C5 C4 122.1(4) . . ?
N1 C5 H5 118.9 . . ?
C4 C5 H5 118.9 . . ?
C7 C6 N2 125.5(4) . . ?
C7 C6 H6 117.2 . . ?
N2 C6 H6 117.2 . . ?
C6 C7 C8 120.4(4) . . ?
C6 C7 H7 119.8 . . ?
C8 C7 H7 119.8 . . ?
C9 C8 C7 115.6(3) . . ?
C9 C8 C3 119.8(4) . . ?
C7 C8 C3 124.5(4) . . ?
C10 C9 C8 117.5(3) . . ?
C10 C9 H9 121.3 . . ?
C8 C9 H9 121.3 . . ?
N2 C10 C9 125.2(3) . . ?
N2 C10 H10 117.4 . . ?
C9 C10 H10 117.4 . . ?
C12 C11 N3 117.4(4) . . ?
C12 C11 C17 125.0(4) . . ?
N3 C11 C17 117.6(3) . . ?
C13 C12 C11 124.0(4) . . ?
C13 C12 H12 118.0 . . ?
C11 C12 H12 118.0 . . ?
C12 C13 C14 119.0(4) . . ?
C12 C13 H13 120.5 . . ?
C14 C13 H13 120.5 . . ?
C15 C14 C13 119.6(4) . . ?
C15 C14 H14 120.2 . . ?
C13 C14 H14 120.2 . . ?
N3 C15 C14 119.3(4) . . ?
N3 C15 C16 120.2(4) . . ?
C14 C15 C16 120.4(4) . . ?
O3 C16 O4 123.8(4) . . ?
O3 C16 C15 119.6(4) . . ?
O4 C16 C15 116.6(4) . . ?
O5 C17 O6 124.9(4) . . ?
O5 C17 C11 116.3(4) . . ?
O6 C17 C11 118.7(4) . . ?
N4 C18 C19 122.5(5) . . ?
N4 C18 H18 118.8 . . ?
C19 C18 H18 118.8 . . ?
C18 C19 C20 120.3(4) . . ?
C18 C19 H19 119.8 . . ?
C20 C19 H19 119.8 . . ?
C21 C20 C19 117.3(4) . . ?
C21 C20 C25 119.3(4) . . ?
C19 C20 C25 123.4(4) . . ?
C20 C21 C22 118.5(4) . . ?
C20 C21 H21 120.8 . . ?
C22 C21 H21 120.8 . . ?
N4 C22 C21 122.8(4) . . ?
N4 C22 H22 118.6 . . ?
C21 C22 H22 118.6 . . ?
C24 C23 N5 122.6(4) . . ?
C24 C23 H23 118.7 . . ?
N5 C23 H23 118.7 . . ?
C23 C24 C25 121.8(4) . . ?
C23 C24 H24 119.1 . . ?
C25 C24 H24 119.1 . . ?
C24 C25 C26 115.3(3) . . ?
C24 C25 C20 125.1(4) . . ?
C26 C25 C20 119.6(4) . . ?
C27 C26 C25 119.3(3) . . ?
C27 C26 H26 120.4 . . ?
C25 C26 H26 120.4 . . ?
N5 C27 C26 125.6(4) . . ?
N5 C27 H27 117.2 . . ?
C26 C27 H27 117.2 . . ?
O10 C28 O9 119.5(4) . . ?
O10 C28 C29 119.0(4) . . ?
O9 C28 C29 121.3(3) . . ?
C30 C29 N6 123.3(4) . . ?
C30 C29 C28 116.0(4) . . ?
N6 C29 C28 120.5(3) . . ?
C29 C30 C31 116.9(4) . . ?
C29 C30 H30 121.6 . . ?
C31 C30 H30 121.6 . . ?
C32 C31 C30 121.4(4) . . ?
C32 C31 H31 119.3 . . ?
C30 C31 H31 119.3 . . ?
C31 C32 C33 116.8(4) . . ?
C31 C32 H32 121.6 . . ?
C33 C32 H32 121.6 . . ?
N6 C33 C32 121.1(4) . . ?
N6 C33 C34 116.8(3) . . ?
C32 C33 C34 122.2(4) . . ?
O12 C34 O11 123.9(4) . . ?
O12 C34 C33 120.3(4) . . ?
O11 C34 C33 115.7(4) . . ?
C1 N1 C5 116.2(4) . . ?
C1 N1 Zn1 122.8(3) . . ?
C5 N1 Zn1 120.9(3) . . ?
C10 N2 C6 115.6(3) . . ?
C10 N2 Zn2 120.5(3) . 1_554 ?
C6 N2 Zn2 123.8(3) . 1_554 ?
O2 N3 C15 116.8(4) . . ?
O2 N3 C11 122.5(4) . . ?
C15 N3 C11 120.7(3) . . ?
C22 N4 C18 118.5(4) . . ?
C22 N4 Zn2 121.1(3) . . ?
C18 N4 Zn2 120.3(4) . . ?
C27 N5 C23 115.4(4) . . ?
C27 N5 Zn1 124.6(3) . 1_454 ?
C23 N5 Zn1 120.0(3) . 1_454 ?
O8 N6 C29 123.0(4) . . ?
O8 N6 C33 116.7(3) . . ?
C29 N6 C33 120.3(3) . . ?
Zn1 O1 H1A 109.0 . . ?
Zn1 O1 H1B 108.1 . . ?
H1A O1 H1B 107.4 . . ?
N3 O2 Zn1 115.0(3) . . ?
C16 O3 Zn1 123.2(3) . . ?
C17 O6 Zn2 128.1(3) . . ?
Zn2 O7 H7A 109.1 . . ?
Zn2 O7 H7B 110.0 . . ?
H7A O7 H7B 109.5 . . ?
N6 O8 Zn2 117.7(3) . . ?
C28 O9 Zn2 125.7(3) . . ?
C34 O12 Zn1 141.3(3) . . ?
H13A O13 H13B 109.5 . . ?
H14A O14 H14B 112.3 . . ?
H15A O15 H15B 107.8 . . ?

loop_
_geom_bond_atom_site_label_1
_geom_bond_atom_site_label_2
_geom_bond_distance
_geom_bond_site_symmetry_2
_geom_bond_publ_flag
Zn1 O12 2.064(4) . ?
Zn1 O1 2.079(3) . ?
Zn1 O2 2.149(4) . ?
Zn1 N1 2.149(4) . ?
Zn1 O3 2.150(3) . ?
Zn1 N5 2.157(4) 1_656 ?
Zn2 O6 2.044(4) . ?
Zn2 O7 2.083(4) . ?
Zn2 O9 2.089(3) . ?
Zn2 O8 2.097(4) . ?
Zn2 N2 2.183(4) 1_556 ?
Zn2 N4 2.194(3) . ?
C1 N1 1.349(5) . ?
C1 C2 1.388(6) . ?
C1 H1 0.9300 . ?
C2 C3 1.399(6) . ?
C2 H2 0.9300 . ?
C3 C4 1.383(6) . ?
C3 C8 1.452(5) . ?
C4 C5 1.362(6) . ?
C4 H4 0.9300 . ?
C5 N1 1.354(6) . ?
C5 H5 0.9300 . ?
C6 C7 1.331(5) . ?
C6 N2 1.350(5) . ?
C6 H6 0.9300 . ?
C7 C8 1.437(6) . ?
C7 H7 0.9300 . ?
C8 C9 1.435(6) . ?
C9 C10 1.406(5) . ?
C9 H9 0.9300 . ?
C10 N2 1.338(5) . ?
C10 H10 0.9300 . ?
C11 C12 1.362(5) . ?
C11 N3 1.423(5) . ?
C11 C17 1.496(6) . ?
C12 C13 1.301(6) . ?
C12 H12 0.9300 . ?
C13 C14 1.412(6) . ?
C13 H13 0.9300 . ?
C14 C15 1.398(6) . ?
C14 H14 0.9300 . ?
C15 N3 1.337(6) . ?
C15 C16 1.484(6) . ?
C16 O3 1.209(6) . ?
C16 O4 1.297(5) . ?
C17 O5 1.208(5) . ?
C17 O6 1.239(6) . ?
C18 N4 1.355(7) . ?
C18 C19 1.380(7) . ?
C18 H18 0.9300 . ?
C19 C20 1.423(7) . ?
C19 H19 0.9300 . ?
C20 C21 1.406(7) . ?
C20 C25 1.466(5) . ?
C21 C22 1.423(6) . ?
C21 H21 0.9300 . ?
C22 N4 1.347(6) . ?
C22 H22 0.9300 . ?
C23 C24 1.380(6) . ?
C23 N5 1.399(6) . ?
C23 H23 0.9300 . ?
C24 C25 1.380(6) . ?
C24 H24 0.9300 . ?
C25 C26 1.435(6) . ?
C26 C27 1.389(5) . ?
C26 H26 0.9300 . ?
C27 N5 1.311(6) . ?
C27 H27 0.9300 . ?
C28 O10 1.209(5) . ?
C28 O9 1.281(5) . ?
C28 C29 1.488(6) . ?
C29 C30 1.321(5) . ?
C29 N6 1.375(5) . ?
C30 C31 1.467(7) . ?
C30 H30 0.9300 . ?
C31 C32 1.400(6) . ?
C31 H31 0.9300 . ?
C32 C33 1.403(5) . ?
C32 H32 0.9300 . ?
C33 N6 1.379(6) . ?
C33 C34 1.463(6) . ?
C34 O12 1.250(5) . ?
C34 O11 1.267(5) . ?
N2 Zn2 2.183(4) 1_554 ?
N3 O2 1.301(5) . ?
N5 Zn1 2.157(4) 1_454 ?
N6 O8 1.302(4) . ?
O1 H1A 0.8500 . ?
O1 H1B 0.8500 . ?
O7 H7A 0.9600 . ?
O7 H7B 0.9600 . ?
O13 H13A 0.8501 . ?
O13 H13B 0.8500 . ?
O14 H14A 0.8500 . ?
O14 H14B 0.8501 . ?
O15 H15A 0.8500 . ?
O15 H15B 0.8500 . ?
